data_1557287
loop_
_publ_author_name
'Zhang, Xiang'
'Li, Xiang'
'Li, Jun-Long'
'Wang, Qi-Wei'
'Zou, Wen-Lin'
'Liu, Yan-Qing'
'Jia, Zhi-Qiang'
'Peng, Fu'
'Han, Bo'

_publ_section_title
;
 Regiodivergent construction of medium-sized heterocycles from
 vinylethylene carbonates and allylidenemalononitriles
;
_journal_issue 11
_journal_name_full 'Chemical Science'
_journal_page_first 2888
_journal_page_last 2894
_journal_paper_doi 10.1039/C9SC06377C
_journal_volume 11
_journal_year 2020
_chemical_absolute_configuration unk
_chemical_formula_moiety 'C25 H22 N2 O3'
_chemical_formula_sum 'C25 H22 N2 O3'
_chemical_formula_weight 398.44
_space_group_crystal_system monoclinic
_space_group_IT_number 4
_space_group_name_Hall 'P 2yb'
_space_group_name_H-M_alt 'P 1 21 1'
_atom_sites_solution_hydrogens geom
_atom_sites_solution_primary direct
_audit_creation_date 2018-07-05
_audit_creation_method
;
Olex2 1.2
(compiled 2018.05.29 svn.r3508 for OlexSys, GUI svn.r5506)
;
_audit_update_record
;
2019-07-29 deposited with the CCDC.	2020-02-10 downloaded from the CCDC.
;
_cell_angle_alpha 90
_cell_angle_beta 95.822(5)
_cell_angle_gamma 90
_cell_formula_units_Z 2
_cell_length_a 9.0919(5)
_cell_length_b 9.9836(5)
_cell_length_c 11.7719(5)
_cell_measurement_reflns_used 2764
_cell_measurement_temperature 296.6(3)
_cell_measurement_theta_max 72.8930
_cell_measurement_theta_min 4.8790
_cell_volume 1063.02(9)
_computing_cell_refinement 'CrysAlisPro 1.171.38.46 (Rigaku OD, 2015)'
_computing_data_collection 'CrysAlisPro 1.171.38.46 (Rigaku OD, 2015)'
_computing_data_reduction 'CrysAlisPro 1.171.38.46 (Rigaku OD, 2015)'
_computing_molecular_graphics 'Olex2 (Dolomanov et al., 2009)'
_computing_publication_material 'Olex2 (Dolomanov et al., 2009)'
_computing_structure_refinement 'ShelXL (Sheldrick, 2015)'
_computing_structure_solution 'ShelXT (Sheldrick, 2015)'
_diffrn_ambient_environment air
_diffrn_ambient_temperature 296.6(3)
_diffrn_detector 'CCD plate'
_diffrn_detector_area_resol_mean 15.9595
_diffrn_detector_type EosS2
_diffrn_measured_fraction_theta_full 0.999
_diffrn_measured_fraction_theta_max 0.974
_diffrn_measurement_details
;
List of Runs (angles in degrees, time in seconds):

  # Type    Start    End  Width  t~exp~   \w     \q     \k     \f   Frames
#--------------------------------------------------------------------------
  1  \w   -108.00  -7.00   1.00    1.48    --  -36.42 -19.00 150.00  101
  2  \w    -90.00  -2.00   1.00    1.48    --  -36.42 125.00 150.00   88
  3  \w   -104.00 -20.00   1.00    1.48    --  -36.42 -57.00 -90.00   84
  4  \w     20.00 104.00   1.00    1.48    --   36.42  57.00 -60.00   84
  5  \w    100.00 178.00   1.00    5.92    --  108.71 111.00-180.00   78
  6  \w     39.00 109.00   1.00    5.92    --  108.71 -94.00-180.00   70
  7  \w     91.00 177.00   1.00    5.92    --  108.71  45.00  90.00   86
  8  \w     40.00 126.00   1.00    5.92    --  108.71 -45.00 120.00   86
  9  \w     39.00 178.00   1.00    5.92    --  108.71   0.00-150.00  139
 10  \w     41.00 135.00   1.00    5.92    --  108.71 -77.00-120.00   94
 11  \w    -55.00  33.00   1.00    1.48    --  -36.42  38.00 -30.00   88
 12  \w     10.00 104.00   1.00    1.48    --   36.42  77.00  60.00   94
 13  \w     23.00  90.00   1.00    1.48    --   36.42-125.00  60.00   67
 14  \w     70.00 102.00   1.00    5.92    --  108.71  15.00  30.00   32
 15  \w     91.00 176.00   1.00    5.92    --  108.71  61.00 -90.00   85
;
_diffrn_measurement_device 'four-circle diffractometer'
_diffrn_measurement_device_type 'New Gemini, Dual, Cu at zero, EosS2'
_diffrn_measurement_method '\w scans'
_diffrn_orient_matrix_type 'CrysAlisPro convention (1999,Acta A55,543-557)'
_diffrn_orient_matrix_UB_11 0.1614292000
_diffrn_orient_matrix_UB_12 -0.0464816000
_diffrn_orient_matrix_UB_13 0.0263175000
_diffrn_orient_matrix_UB_21 0.0223890000
_diffrn_orient_matrix_UB_22 0.0106066000
_diffrn_orient_matrix_UB_23 -0.1276711000
_diffrn_orient_matrix_UB_31 0.0495260000
_diffrn_orient_matrix_UB_32 0.1467540000
_diffrn_orient_matrix_UB_33 0.0175693000
_diffrn_radiation_monochromator graphite
_diffrn_radiation_probe x-ray
_diffrn_radiation_type CuK\a
_diffrn_radiation_wavelength 1.54184
_diffrn_reflns_av_R_equivalents 0.0288
_diffrn_reflns_av_unetI/netI 0.0365
_diffrn_reflns_Laue_measured_fraction_full 0.999
_diffrn_reflns_Laue_measured_fraction_max 0.974
_diffrn_reflns_limit_h_max 11
_diffrn_reflns_limit_h_min -9
_diffrn_reflns_limit_k_max 12
_diffrn_reflns_limit_k_min -7
_diffrn_reflns_limit_l_max 14
_diffrn_reflns_limit_l_min -14
_diffrn_reflns_number 6415
_diffrn_reflns_point_group_measured_fraction_full 0.822
_diffrn_reflns_point_group_measured_fraction_max 0.788
_diffrn_reflns_theta_full 67.684
_diffrn_reflns_theta_max 72.916
_diffrn_reflns_theta_min 3.774
_diffrn_source 'fine-focus sealed X-ray tube'
_diffrn_source_type 'Enhance (Cu) X-ray Source'
_exptl_absorpt_coefficient_mu 0.662
_exptl_absorpt_correction_T_max 1.00000
_exptl_absorpt_correction_T_min 0.77038
_exptl_absorpt_correction_type multi-scan
_exptl_absorpt_process_details
;
CrysAlisPro 1.171.38.46 (Rigaku Oxford Diffraction, 2015)
Empirical absorption correction using spherical harmonics,
 implemented in SCALE3 ABSPACK scaling algorithm.
;
_exptl_crystal_colour 'clear light colourless'
_exptl_crystal_colour_lustre clear
_exptl_crystal_colour_modifier light
_exptl_crystal_colour_primary colourless
_exptl_crystal_density_diffrn 1.245
_exptl_crystal_description plate
_exptl_crystal_F_000 420
_exptl_crystal_size_max 0.6
_exptl_crystal_size_mid 0.4
_exptl_crystal_size_min 0.2
_refine_diff_density_max 0.242
_refine_diff_density_min -0.291
_refine_diff_density_rms 0.059
_refine_ls_abs_structure_details
;
 Flack x determined using 1007 quotients [(I+)-(I-)]/[(I+)+(I-)]
 (Parsons, Flack and Wagner, Acta Cryst. B69 (2013) 249-259).
;
_refine_ls_abs_structure_Flack 0.0(2)
_refine_ls_extinction_method none
_refine_ls_goodness_of_fit_ref 1.042
_refine_ls_hydrogen_treatment constr
_refine_ls_matrix_type full
_refine_ls_number_parameters 272
_refine_ls_number_reflns 3358
_refine_ls_number_restraints 1
_refine_ls_restrained_S_all 1.042
_refine_ls_R_factor_all 0.0573
_refine_ls_R_factor_gt 0.0549
_refine_ls_shift/su_max 0.000
_refine_ls_shift/su_mean 0.000
_refine_ls_structure_factor_coef Fsqd
_refine_ls_weighting_details 'w=1/[\s^2^(Fo^2^)+(0.1012P)^2^+0.0769P] where P=(Fo^2^+2Fc^2^)/3'
_refine_ls_weighting_scheme calc
_refine_ls_wR_factor_gt 0.1433
_refine_ls_wR_factor_ref 0.1472
_reflns_Friedel_coverage 0.525
_reflns_Friedel_fraction_full 0.621
_reflns_Friedel_fraction_max 0.578
_reflns_number_gt 3152
_reflns_number_total 3358
_reflns_threshold_expression 'I > 2\s(I)'
_cod_data_source_file c9sc06377c2.cif
_cod_data_source_block lq-zx-180704
_cod_depositor_comments
;Adding full bibliography for 1557287--1557289.cif.

 Adding full bibliography for 1557287--1557289.cif.
;
_cod_original_cell_volume 1063.02(10)
_cod_database_code 1557287
_shelx_shelxl_version_number 2014/7
_shelx_space_group_comment
;
The symmetry employed for this shelxl refinement is uniquely defined
by the following loop, which should always be used as a source of
symmetry information in preference to the above space-group names.
They are only intended as comments.
;
_reflns_odcompleteness_completeness 99.90
_reflns_odcompleteness_iscentric 1
_reflns_odcompleteness_theta 66.97
_olex2_refinement_description
;
1. Fixed Uiso
 At 1.2 times of:
  All C(H) groups, All C(H,H) groups
 At 1.5 times of:
  All C(H,H,H) groups
2.a Secondary CH2 refined with riding coordinates:
 C9(H9A,H9B), C13(H13A,H13B), C14(H14A,H14B), C24(H24A,H24B)
2.b Aromatic/amide H refined with riding coordinates:
 C8(H8), C1(H1), C18(H18), C2(H2), C3(H3), C22(H22), C19(H19), C5(H5),
 C20(H20), C4(H4), C21(H21)
2.c Idealised Me refined as rotating group:
 C25(H25A,H25B,H25C)
;
_olex2_submission_special_instructions 'No special instructions were received'
_oxdiff_exptl_absorpt_empirical_details
;
Empirical correction (ABSPACK) includes:
- Absorption correction using spherical harmonics
- Frame scaling
- Detector area scaling
;
_oxdiff_exptl_absorpt_empirical_full_max 1.268
_oxdiff_exptl_absorpt_empirical_full_min 0.726

loop_
_space_group_symop_operation_xyz
'x, y, z'
'-x, y+1/2, -z'

loop_
_atom_site_label
_atom_site_type_symbol
_atom_site_fract_x
_atom_site_fract_y
_atom_site_fract_z
_atom_site_U_iso_or_equiv
_atom_site_adp_type
_atom_site_occupancy
_atom_site_site_symmetry_order
_atom_site_calc_flag
_atom_site_refinement_flags_posn
O1 O 0.6893(3) 0.6119(3) 0.8215(2) 0.0516(6) Uani 1 1 d .
O2 O 0.4082(3) 0.7254(3) 0.6286(2) 0.0645(7) Uani 1 1 d .
O3 O 0.3292(4) 0.7157(4) 0.7994(2) 0.0797(10) Uani 1 1 d .
C7 C 0.8398(3) 0.4267(3) 0.7636(2) 0.0404(6) Uani 1 1 d .
C6 C 0.9731(3) 0.4236(4) 0.8499(2) 0.0423(6) Uani 1 1 d .
C17 C 0.3003(3) 0.4435(4) 0.5691(2) 0.0426(6) Uani 1 1 d .
N2 N 0.5228(4) 0.1781(4) 0.8785(3) 0.0637(9) Uani 1 1 d .
C23 C 0.3936(4) 0.6655(4) 0.7131(2) 0.0451(7) Uani 1 1 d .
C12 C 0.4530(3) 0.5273(3) 0.7400(2) 0.0390(6) Uani 1 1 d .
N1 N 0.3359(4) 0.1028(4) 0.5637(3) 0.0639(8) Uani 1 1 d .
C8 C 0.7792(3) 0.3136(3) 0.7204(2) 0.0417(6) Uani 1 1 d .
H8 H 0.8210 0.2345 0.7504 0.050 Uiso 1 1 calc R
C9 C 0.6518(3) 0.2979(3) 0.6293(2) 0.0426(7) Uani 1 1 d .
H9A H 0.6674 0.2175 0.5859 0.051 Uiso 1 1 calc R
H9B H 0.6516 0.3734 0.5774 0.051 Uiso 1 1 calc R
C11 C 0.4166(3) 0.4262(3) 0.6685(2) 0.0383(6) Uani 1 1 d .
C13 C 0.5683(4) 0.5286(4) 0.8425(2) 0.0467(7) Uani 1 1 d .
H13A H 0.5242 0.5613 0.9088 0.056 Uiso 1 1 calc R
H13B H 0.6034 0.4381 0.8586 0.056 Uiso 1 1 calc R
C15 C 0.4028(4) 0.1865(4) 0.6091(3) 0.0473(7) Uani 1 1 d .
C16 C 0.5101(3) 0.2299(4) 0.7928(3) 0.0450(7) Uani 1 1 d .
C1 C 1.0655(4) 0.3127(4) 0.8610(3) 0.0546(8) Uani 1 1 d .
H1 H 1.0451 0.2388 0.8139 0.066 Uiso 1 1 calc R
C10 C 0.4944(3) 0.2886(3) 0.6758(2) 0.0406(6) Uani 1 1 d .
C14 C 0.7731(4) 0.5613(4) 0.7337(3) 0.0465(7) Uani 1 1 d .
H14A H 0.8513 0.6241 0.7216 0.056 Uiso 1 1 calc R
H14B H 0.7090 0.5541 0.6629 0.056 Uiso 1 1 calc R
C18 C 0.3311(4) 0.4188(4) 0.4582(2) 0.0510(8) Uani 1 1 d .
H18 H 0.4244 0.3892 0.4438 0.061 Uiso 1 1 calc R
C2 C 1.1887(4) 0.3108(5) 0.9421(4) 0.0644(10) Uani 1 1 d .
H2 H 1.2477 0.2346 0.9502 0.077 Uiso 1 1 calc R
C3 C 1.2231(4) 0.4197(6) 1.0093(3) 0.0703(12) Uani 1 1 d .
H3 H 1.3050 0.4181 1.0635 0.084 Uiso 1 1 calc R
C22 C 0.1603(4) 0.4859(5) 0.5896(3) 0.0668(12) Uani 1 1 d .
H22 H 0.1382 0.5006 0.6640 0.080 Uiso 1 1 calc R
C19 C 0.2216(5) 0.4386(5) 0.3686(3) 0.0694(11) Uani 1 1 d .
H19 H 0.2417 0.4217 0.2940 0.083 Uiso 1 1 calc R
C5 C 1.0097(4) 0.5332(5) 0.9187(3) 0.0593(9) Uani 1 1 d .
H5 H 0.9494 0.6086 0.9131 0.071 Uiso 1 1 calc R
C20 C 0.0835(5) 0.4830(6) 0.3897(4) 0.0849(16) Uani 1 1 d .
H20 H 0.0109 0.4971 0.3293 0.102 Uiso 1 1 calc R
C4 C 1.1358(5) 0.5317(6) 0.9963(4) 0.0740(12) Uani 1 1 d .
H4 H 1.1612 0.6076 1.0399 0.089 Uiso 1 1 calc R
C21 C 0.0536(4) 0.5061(7) 0.4989(5) 0.0877(17) Uani 1 1 d .
H21 H -0.0399 0.5358 0.5127 0.105 Uiso 1 1 calc R
C25 C 0.2116(11) 0.8965(8) 0.8791(6) 0.125(3) Uani 1 1 d .
H25A H 0.1158 0.8560 0.8780 0.187 Uiso 1 1 calc GR
H25B H 0.2013 0.9922 0.8765 0.187 Uiso 1 1 calc GR
H25C H 0.2711 0.8713 0.9478 0.187 Uiso 1 1 calc GR
C24 C 0.2786(10) 0.8538(7) 0.7860(5) 0.122(3) Uani 1 1 d .
H24A H 0.3622 0.9113 0.7758 0.146 Uiso 1 1 calc R
H24B H 0.2091 0.8609 0.7181 0.146 Uiso 1 1 calc R

loop_
_atom_site_aniso_label
_atom_site_aniso_U_11
_atom_site_aniso_U_22
_atom_site_aniso_U_33
_atom_site_aniso_U_23
_atom_site_aniso_U_13
_atom_site_aniso_U_12
O1 0.0560(12) 0.0422(13) 0.0536(11) -0.0112(10) -0.0102(9) 0.0073(10)
O2 0.0879(18) 0.0541(16) 0.0525(13) 0.0152(12) 0.0126(12) 0.0121(14)
O3 0.114(2) 0.075(2) 0.0532(13) 0.0085(14) 0.0260(14) 0.0528(19)
C7 0.0422(13) 0.0408(17) 0.0379(11) -0.0002(13) 0.0023(10) 0.0013(12)
C6 0.0368(13) 0.0496(19) 0.0402(12) 0.0020(14) 0.0028(10) -0.0032(12)
C17 0.0419(14) 0.0430(17) 0.0411(13) 0.0078(13) -0.0044(10) -0.0014(12)
N2 0.0705(19) 0.066(2) 0.0536(15) 0.0207(16) 0.0015(13) 0.0079(16)
C23 0.0501(16) 0.0467(18) 0.0376(13) 0.0002(13) -0.0001(11) 0.0109(13)
C12 0.0433(14) 0.0419(16) 0.0317(12) 0.0025(11) 0.0028(10) 0.0092(12)
N1 0.0664(19) 0.0528(19) 0.0686(18) -0.0020(16) -0.0120(15) -0.0131(16)
C8 0.0403(13) 0.0417(16) 0.0425(13) -0.0036(12) 0.0019(10) 0.0058(12)
C9 0.0462(14) 0.0425(17) 0.0381(12) -0.0076(12) -0.0006(11) 0.0024(13)
C11 0.0393(13) 0.0441(16) 0.0308(10) 0.0050(12) 0.0009(9) 0.0019(12)
C13 0.0538(16) 0.0500(19) 0.0342(12) -0.0053(13) -0.0048(11) 0.0110(14)
C15 0.0482(16) 0.0425(18) 0.0489(15) 0.0037(14) -0.0061(12) -0.0018(13)
C16 0.0445(14) 0.0441(17) 0.0448(15) 0.0064(14) -0.0039(11) 0.0049(13)
C1 0.0474(16) 0.052(2) 0.0624(18) -0.0008(16) -0.0039(13) 0.0003(15)
C10 0.0436(14) 0.0416(17) 0.0349(12) 0.0004(12) -0.0045(10) -0.0002(12)
C14 0.0510(16) 0.0413(17) 0.0451(15) 0.0024(13) -0.0056(12) -0.0032(13)
C18 0.0642(18) 0.0469(19) 0.0397(13) 0.0020(14) -0.0062(12) -0.0003(15)
C2 0.0472(17) 0.069(3) 0.074(2) 0.017(2) -0.0066(15) 0.0043(18)
C3 0.0465(17) 0.095(4) 0.0649(19) 0.008(2) -0.0159(15) -0.007(2)
C22 0.0434(17) 0.095(4) 0.061(2) 0.017(2) 0.0015(14) 0.0058(19)
C19 0.095(3) 0.065(3) 0.0426(15) 0.0037(18) -0.0189(17) -0.014(2)
C5 0.0497(17) 0.061(2) 0.0643(19) -0.0111(18) -0.0102(14) 0.0021(16)
C20 0.069(3) 0.096(4) 0.080(3) 0.037(3) -0.040(2) -0.021(2)
C4 0.059(2) 0.088(3) 0.070(2) -0.022(2) -0.0168(18) -0.009(2)
C21 0.0401(18) 0.124(5) 0.095(3) 0.033(3) -0.0120(18) 0.004(2)
C25 0.188(8) 0.085(5) 0.102(4) -0.017(4) 0.012(4) 0.053(5)
C24 0.183(7) 0.089(5) 0.098(4) 0.013(3) 0.034(4) 0.079(5)

loop_
_atom_type_symbol
_atom_type_description
_atom_type_scat_dispersion_real
_atom_type_scat_dispersion_imag
_atom_type_scat_source
C C 0.0181 0.0091 'International Tables Vol C Tables 4.2.6.8 and 6.1.1.4'
H H 0.0000 0.0000 'International Tables Vol C Tables 4.2.6.8 and 6.1.1.4'
N N 0.0311 0.0180 'International Tables Vol C Tables 4.2.6.8 and 6.1.1.4'
O O 0.0492 0.0322 'International Tables Vol C Tables 4.2.6.8 and 6.1.1.4'

loop_
_geom_angle_atom_site_label_1
_geom_angle_atom_site_label_2
_geom_angle_atom_site_label_3
_geom_angle
C13 O1 C14 113.3(2)
C23 O3 C24 115.8(4)
C6 C7 C14 117.2(3)
C8 C7 C6 121.0(3)
C8 C7 C14 121.8(2)
C1 C6 C7 121.3(3)
C5 C6 C7 120.7(3)
C5 C6 C1 118.0(3)
C18 C17 C11 121.3(3)
C18 C17 C22 119.7(3)
C22 C17 C11 119.0(3)
O2 C23 O3 123.5(3)
O2 C23 C12 125.1(3)
O3 C23 C12 111.3(3)
C23 C12 C13 111.4(3)
C11 C12 C23 120.0(2)
C11 C12 C13 128.0(3)
C7 C8 H8 115.9
C7 C8 C9 128.2(3)
C9 C8 H8 115.9
C8 C9 H9A 108.6
C8 C9 H9B 108.6
C8 C9 C10 114.6(2)
H9A C9 H9B 107.6
C10 C9 H9A 108.6
C10 C9 H9B 108.6
C17 C11 C10 115.3(3)
C12 C11 C17 120.9(3)
C12 C11 C10 123.7(2)
O1 C13 C12 110.6(3)
O1 C13 H13A 109.5
O1 C13 H13B 109.5
C12 C13 H13A 109.5
C12 C13 H13B 109.5
H13A C13 H13B 108.1
N1 C15 C10 175.5(3)
N2 C16 C10 175.9(4)
C6 C1 H1 119.6
C6 C1 C2 120.7(4)
C2 C1 H1 119.6
C11 C10 C9 110.7(2)
C15 C10 C9 109.5(2)
C15 C10 C11 110.6(2)
C15 C10 C16 102.4(3)
C16 C10 C9 109.7(2)
C16 C10 C11 113.7(2)
O1 C14 C7 112.2(3)
O1 C14 H14A 109.2
O1 C14 H14B 109.2
C7 C14 H14A 109.2
C7 C14 H14B 109.2
H14A C14 H14B 107.9
C17 C18 H18 120.2
C17 C18 C19 119.5(4)
C19 C18 H18 120.2
C1 C2 H2 119.8
C3 C2 C1 120.5(4)
C3 C2 H2 119.8
C2 C3 H3 120.3
C2 C3 C4 119.4(3)
C4 C3 H3 120.3
C17 C22 H22 120.2
C21 C22 C17 119.7(4)
C21 C22 H22 120.2
C18 C19 H19 119.8
C20 C19 C18 120.3(4)
C20 C19 H19 119.8
C6 C5 H5 119.7
C6 C5 C4 120.7(4)
C4 C5 H5 119.7
C19 C20 H20 120.1
C21 C20 C19 119.9(3)
C21 C20 H20 120.1
C3 C4 C5 120.7(4)
C3 C4 H4 119.7
C5 C4 H4 119.7
C22 C21 H21 119.6
C20 C21 C22 120.9(4)
C20 C21 H21 119.6
H25A C25 H25B 109.5
H25A C25 H25C 109.5
H25B C25 H25C 109.5
C24 C25 H25A 109.5
C24 C25 H25B 109.5
C24 C25 H25C 109.5
O3 C24 H24A 109.3
O3 C24 H24B 109.3
C25 C24 O3 111.6(6)
C25 C24 H24A 109.3
C25 C24 H24B 109.3
H24A C24 H24B 108.0

loop_
_geom_bond_atom_site_label_1
_geom_bond_atom_site_label_2
_geom_bond_distance
O1 C13 1.420(5)
O1 C14 1.437(4)
O2 C23 1.179(4)
O3 C23 1.322(4)
O3 C24 1.457(6)
C7 C6 1.500(4)
C7 C8 1.334(5)
C7 C14 1.501(5)
C6 C1 1.388(5)
C6 C5 1.382(5)
C17 C11 1.505(3)
C17 C18 1.385(4)
C17 C22 1.386(5)
N2 C16 1.130(4)
C23 C12 1.504(5)
C12 C11 1.334(4)
C12 C13 1.516(3)
N1 C15 1.135(5)
C8 H8 0.9300
C8 C9 1.505(4)
C9 H9A 0.9700
C9 H9B 0.9700
C9 C10 1.586(4)
C11 C10 1.544(4)
C13 H13A 0.9700
C13 H13B 0.9700
C15 C10 1.490(4)
C16 C10 1.490(4)
C1 H1 0.9300
C1 C2 1.396(5)
C14 H14A 0.9700
C14 H14B 0.9700
C18 H18 0.9300
C18 C19 1.389(5)
C2 H2 0.9300
C2 C3 1.363(7)
C3 H3 0.9300
C3 C4 1.371(7)
C22 H22 0.9300
C22 C21 1.383(5)
C19 H19 0.9300
C19 C20 1.378(8)
C5 H5 0.9300
C5 C4 1.392(5)
C20 H20 0.9300
C20 C21 1.361(8)
C4 H4 0.9300
C21 H21 0.9300
C25 H25A 0.9600
C25 H25B 0.9600
C25 H25C 0.9600
C25 C24 1.375(9)
C24 H24A 0.9700
C24 H24B 0.9700
